data_9011409
loop_
_publ_author_name
'Buerger, M. J.'

_publ_section_title
;
 The symmetry and crystal structure of manganite, Mn(OH)O
 Locality: Ilfeld, Germany
;
_journal_name_full 'Zeitschrift fur Kristallographie'
_journal_page_first 163
_journal_page_last 174
_journal_volume 95
_journal_year 1936
_chemical_formula_sum 'Mn O2'
_chemical_name_mineral Manganite
_space_group_IT_number 14
_space_group_name_Hall '-P 2ybc (x+1/2*z,y,1/2*z)'
_space_group_name_H-M_alt 'B 1 21/d 1'
_symmetry_space_group_name_H-M 'B 1 21/d 1'
_cell_angle_alpha 90
_cell_angle_beta 90
_cell_angle_gamma 90
_cell_length_a 8.86
_cell_length_b 5.24
_cell_length_c 5.7
_cell_formula_units_Z 8
_cell_volume 264.630
_exptl_crystal_density_diffrn 4.364
_cod_original_sg_symbol_H-M 'B 21/d'
_cod_database_code 9011409

loop_
_symmetry_equiv_pos_as_xyz
x,y,z
1/2+x,y,1/2+z
3/4-x,1/2+y,3/4-z
1/4-x,1/2+y,1/4-z
3/4+x,1/2-y,3/4+z
1/4+x,1/2-y,1/4+z
1/2-x,-y,1/2-z
-x,-y,-z

loop_
_atom_site_label
_atom_site_fract_x
_atom_site_fract_y
_atom_site_fract_z
Mn 0.00000 0.00000 0.25800
O1 0.11900 0.12200 0.00000
O2 0.11900 0.12200 0.50000

loop_
_cod_related_entry_id
_cod_related_entry_database
_cod_related_entry_code
1 ChemSpider 10609227

_database_code_amcsd 0010565
